data_4004084
loop_
_publ_author_name
'Delacotte, C.'
'Pomelova, T.A.'
'Stephant, T.'
'Guizouarn, T.'
'Cordier, S.'
'Naumov, N.G.'
'Lemoine, P.'

_publ_section_title
;
 'NaGdS2: a promising sulfide for cryogenic magnetic cooling'
;
_journal_issue 4
_journal_name_full 'Chemistry of Materials'
_journal_page_first 1829
_journal_page_last 1837
_journal_paper_doi 10.1021/acs.chemmater.1c04105
_journal_volume 34
_journal_year 2022
_chemical_formula_moiety 'Gd2 O3'
_chemical_formula_structural Gd2O3
_chemical_formula_sum 'Gd2 O3'
_chemical_formula_weight 362.498
_space_group_IT_number 206
_space_group_name_Hall '-I 2b 2c 3'
_space_group_name_H-M_alt 'I a -3'
_symmetry_cell_setting cubic
_symmetry_space_group_name_Hall '-I 2b 2c 3'
_symmetry_space_group_name_H-M 'I a -3'
_cell_angle_alpha 90.0000
_cell_angle_beta 90.0000
_cell_angle_gamma 90.0000
_cell_formula_units_Z 16
_cell_length_a 10.8113(2)
_cell_length_b 10.8113(2)
_cell_length_c 10.8113(2)
_cell_measurement_temperature 293(2)
_cell_volume 1263.67(4)
_computing_structure_refinement FULLPROF
_diffrn_ambient_temperature 293(3)
_diffrn_detector 'see experimental section'
_diffrn_detector_area_resol_mean 'see experimental section'
_diffrn_detector_type 'see experimental section'
_diffrn_measurement_device_type 'see experimental section'
_diffrn_measurement_method 'see experimental section'
_diffrn_radiation_monochromator 'see experimental section'
_diffrn_radiation_type X-ray
_diffrn_source 'Laboratory diffractometer'
_diffrn_source_target Cu
_pd_meas_2theta_range_inc 0.019654
_pd_meas_2theta_range_max 80.64825
_pd_meas_2theta_range_min 5.00000
_pd_meas_number_of_points 3850
_pd_proc_2theta_range_inc 0.019654
_pd_proc_2theta_range_max 80.7076
_pd_proc_2theta_range_min 5.0594
_pd_proc_ls_prof_R_factor 3.8556
_pd_proc_ls_prof_wR_expected 3.1436
_pd_proc_ls_prof_wR_factor 5.2564
_pd_proc_wavelength 1.540560
_refine_ls_number_parameters 7
_refine_ls_number_reflns 79
_refine_ls_number_restraints 0
_refine_ls_R_I_factor 25.5494
_cod_data_source_file Gd2O3.cif
_cod_data_source_block Gd2O3
_cod_depositor_comments
;
The following automatic conversions were performed:

data item '_symmetry_cell_setting' value 'Cubic' was changed to
'cubic' in accordance with the built-in table derived from the CIF
Core dictionary named 'cif_core.dic' version 2.4.5 last updated on
2014-11-21.

Automatic conversion script
Id: cif_fix_values 8738 2021-04-28 16:35:53Z antanas 
;
_cod_original_cell_volume 1263.66(4)
_cod_database_code 4004084
_pd_proc_ls_prof_cr_factor 42.6862
_pd_proc_ls_prof_cwr_factor 24.1637
_pd_proc_ls_prof_cwr_expected 14.4512
_pd_proc_ls_prof_chi2 2.7959
_pd_proc_ls_prof_echi2 3.0260

loop_
_symmetry_equiv_pos_as_xyz
x,y,z
-x,-y+1/2,z
x,-y,-z+1/2
z,x,y
-x,y+1/2,-z+1/2
-z,-x+1/2,y
z,-x,-y+1/2
y,z,x
-z,x+1/2,-y+1/2
-y,-z+1/2,x
y,-z,-x+1/2
-y+1/2,z,-x
-x,-y,-z
x,y+1/2,-z
-x,y,z+1/2
-z,-x,-y
x,-y+1/2,z+1/2
z,x+1/2,-y
-z,x,y+1/2
-y,-z,-x
z,-x+1/2,y+1/2
y,z+1/2,-x
-y,z,x+1/2
y+1/2,-z,x
x+1/2,y+1/2,z+1/2
-x+1/2,-y,z+1/2
x+1/2,-y+1/2,-z
z+1/2,x+1/2,y+1/2
-x+1/2,y,-z
-z+1/2,-x,y+1/2
z+1/2,-x+1/2,-y
y+1/2,z+1/2,x+1/2
-z+1/2,x,-y
-y+1/2,-z,x+1/2
y+1/2,-z+1/2,-x
-y,z+1/2,-x+1/2
-x+1/2,-y+1/2,-z+1/2
x+1/2,y,-z+1/2
-x+1/2,y+1/2,z
-z+1/2,-x+1/2,-y+1/2
x+1/2,-y,z
z+1/2,x,-y+1/2
-z+1/2,x+1/2,y
-y+1/2,-z+1/2,-x+1/2
z+1/2,-x,y
y+1/2,z,-x+1/2
-y+1/2,z+1/2,x
y,-z+1/2,x+1/2

loop_
_atom_site_label
_atom_site_fract_x
_atom_site_fract_y
_atom_site_fract_z
_atom_site_U_iso_or_equiv
_atom_site_occupancy
_atom_site_adp_type
_atom_site_type_symbol
Gd1 0.25000 0.25000 0.25000 0.00380 1.00000 Uiso Gd
Gd2 0.9707(2) 0.00000 0.25000 0.00380 1.00004 Uiso Gd
O1 0.389(2) 0.1514(19) 0.374(3) 0.00380 1.00004 Uiso O
